data_2011194
loop_
_publ_author_name
'Nesterov, Vladimir N.'
'Timofeeva, Tatiana V.'
'Antipin, Mikhail Yu.'
'Clark, Ronald D.'

_publ_section_title
;
 A combinatorial chemistry approach to new materials for nonlinear optics.
 II. 4,4-Dimethylaminocinnamaldehyde and a molecular complex of
 4-methoxycinnamaldehyde with 2,4-dinitroaniline
;
_journal_issue 8
_journal_name_full 'Acta Crystallographica Section C'
_journal_page_first 976
_journal_page_last 978
_journal_paper_doi 10.1107/S0108270100006351
_journal_volume 56
_journal_year 2000
_chemical_formula_moiety 'C10 H10 O2 , C6 H5 N3 O4'
_chemical_formula_sum 'C16 H15 N3 O6'
_chemical_formula_weight 345.31
_chemical_name_systematic
;
molecular complex of 4-methoxycinnamaldehyde with 2,4-dinitroaniline
;
_space_group_IT_number 2
_symmetry_cell_setting triclinic
_symmetry_space_group_name_Hall '-P 1'
_symmetry_space_group_name_H-M 'P -1'
_audit_creation_method SHELXL-97
_cell_angle_alpha 108.01(3)
_cell_angle_beta 93.48(3)
_cell_angle_gamma 94.40(3)
_cell_formula_units_Z 2
_cell_length_a 7.3490(15)
_cell_length_b 9.2520(19)
_cell_length_c 12.523(3)
_cell_measurement_reflns_used 24
_cell_measurement_temperature 298(2)
_cell_measurement_theta_max 12
_cell_measurement_theta_min 11
_cell_volume 804.2(3)
_computing_cell_refinement 'CAD-4 Software'
_computing_data_collection 'CAD-4 Software (Enraf-Nonius, 1989)'
_computing_data_reduction 'SHELXTL-Plus (Sheldrick, 1994)'
_computing_molecular_graphics SHELXTL-Plus
_computing_publication_material SHELXL97
_computing_structure_refinement 'SHELXL97 (Sheldrick, 1997)'
_computing_structure_solution 'SHELXS97 (Sheldrick, 1990)'
_diffrn_ambient_temperature 298(2)
_diffrn_measured_fraction_theta_full .976
_diffrn_measured_fraction_theta_max .976
_diffrn_measurement_device_type 'Enraf-Nonius CAD4'
_diffrn_measurement_method '\q/2\q scan'
_diffrn_radiation_monochromator graphite
_diffrn_radiation_source 'fine-focus sealed tube'
_diffrn_radiation_type MoK\a
_diffrn_radiation_wavelength .71073
_diffrn_reflns_av_R_equivalents .042
_diffrn_reflns_av_sigmaI/netI .027
_diffrn_reflns_limit_h_max 9
_diffrn_reflns_limit_h_min 0
_diffrn_reflns_limit_k_max 12
_diffrn_reflns_limit_k_min -12
_diffrn_reflns_limit_l_max 16
_diffrn_reflns_limit_l_min -16
_diffrn_reflns_number 4088
_diffrn_reflns_theta_full 27.96
_diffrn_reflns_theta_max 27.96
_diffrn_reflns_theta_min 1.72
_diffrn_standards_decay_% 5
_diffrn_standards_interval_count 97
_diffrn_standards_number 3
_exptl_absorpt_coefficient_mu .111
_exptl_absorpt_correction_type none
_exptl_crystal_colour yellow
_exptl_crystal_density_diffrn 1.426
_exptl_crystal_density_method 'not measured'
_exptl_crystal_description 'parallelepiped prism'
_exptl_crystal_F_000 360
_exptl_crystal_size_max .50
_exptl_crystal_size_mid .35
_exptl_crystal_size_min .25
_refine_diff_density_max .21
_refine_diff_density_min -.25
_refine_ls_extinction_method none
_refine_ls_goodness_of_fit_ref 1.023
_refine_ls_hydrogen_treatment refall
_refine_ls_matrix_type full
_refine_ls_number_parameters 286
_refine_ls_number_reflns 3786
_refine_ls_number_restraints 0
_refine_ls_restrained_S_all 1.023
_refine_ls_R_factor_all .088
_refine_ls_R_factor_gt .047
_refine_ls_shift/su_max .001
_refine_ls_shift/su_mean .000
_refine_ls_structure_factor_coef Fsqd
_refine_ls_weighting_details 'calc w = 1/[\s^2^(Fo^2^)+(0.08P)^2^+0.152P] where P=(Fo^2^+2Fc^2^)/3'
_refine_ls_weighting_scheme calc
_refine_ls_wR_factor_ref .156
_reflns_number_gt 2370
_reflns_number_total 3786
_reflns_threshold_expression I>2\s(I)
_cod_data_source_file bm1394.cif
_cod_data_source_block 4a
_cod_depositor_comments
;
The following automatic conversions were performed:
'_symmetry_cell_setting' value 'Triclinic' changed to 'triclinic'
according to '/home/saulius/struct/CIF-dictionaries/cif_core.dic'
dictionary named 'cif_core.dic' version 2.4.1 from 2010-06-29.

Automatic conversion script
Id: cif_fix_enum 1527 2010-12-29 10:47:43Z saulius 

The following automatic conversions were performed:

'_symmetry_cell_setting' value 'Triclinic' changed to 'triclinic'
according to /home/saulius/struct/CIF-dictionaries/cif_core.dic
dictionary named 'cif_core.dic' version 2.4.1 from 2010-06-29.

Automatic conversion script
Id: cif_fix_values 1715 2011-07-08 13:25:40Z adriana 
;
_cod_original_sg_symbol_H-M P-1
_cod_database_code 2011194
_cod_database_fobs_code 2011194

loop_
_symmetry_equiv_pos_as_xyz
'x, y, z'
'-x, -y, -z'

loop_
_atom_site_label
_atom_site_fract_x
_atom_site_fract_y
_atom_site_fract_z
_atom_site_U_iso_or_equiv
_atom_site_adp_type
_atom_site_calc_flag
_atom_site_refinement_flags
_atom_site_occupancy
_atom_site_disorder_assembly
_atom_site_disorder_group
_atom_site_type_symbol
O1 -.3360(3) .9726(2) -.10703(16) .0932(6) Uani d . 1 . . O
O2 -.0914(2) .25456(18) .20034(14) .0710(5) Uani d . 1 . . O
C1 -.1500(2) .6433(2) .10727(14) .0457(4) Uani d . 1 . . C
C2 -.2401(3) .5005(2) .04665(16) .0520(5) Uani d . 1 . . C
C3 -.2182(3) .3745(2) .07944(18) .0574(5) Uani d . 1 . . C
C4 -.1038(3) .3862(2) .17518(16) .0508(5) Uani d . 1 . . C
C5 -.0134(3) .5267(2) .23743(17) .0542(5) Uani d . 1 . . C
C6 -.0375(3) .6526(2) .20332(16) .0529(5) Uani d . 1 . . C
C7 -.1699(3) .7791(2) .07555(18) .0546(5) Uani d . 1 . . C
C8 -.2626(3) .7951(2) -.01365(18) .0575(5) Uani d . 1 . . C
C9 -.2629(4) .9426(3) -.0289(2) .0716(6) Uani d . 1 . . C
C10 .0271(4) .2591(4) .2959(3) .0782(8) Uani d . 1 . . C
O21 -.7915(2) .82378(16) -.50985(13) .0676(4) Uani d . 1 . . O
O22 -.8674(2) .98320(17) -.59450(12) .0659(4) Uani d . 1 . . O
O31 -.6885(2) 1.51358(18) -.44630(15) .0761(5) Uani d . 1 . . O
O32 -.4914(3) 1.60099(16) -.30196(16) .0818(5) Uani d . 1 . . O
N1 -.5672(3) .9164(2) -.32234(17) .0600(5) Uani d . 1 . . N
N2 -.7861(2) .95381(18) -.51607(13) .0499(4) Uani d . 1 . . N
N3 -.5879(2) 1.49569(19) -.37112(15) .0569(4) Uani d . 1 . . N
C1' -.5766(2) 1.0516(2) -.33846(15) .0437(4) Uani d . 1 . . C
C2' -.6798(2) 1.07733(19) -.42970(14) .0434(4) Uani d . 1 . . C
C3' -.6831(2) 1.2224(2) -.44006(15) .0445(4) Uani d . 1 . . C
C4' -.5826(3) 1.34294(19) -.36198(15) .0455(4) Uani d . 1 . . C
C5' -.4757(3) 1.3233(2) -.27291(16) .0498(4) Uani d . 1 . . C
C6' -.4743(3) 1.1829(2) -.26136(16) .0502(4) Uani d . 1 . . C
H1.1 -.494(3) .914(3) -.262(2) .076(7) Uiso d . 1 . . H
H1.2 -.628(3) .839(3) -.371(2) .066(7) Uiso d . 1 . . H
H2 -.317(3) .485(2) -.0231(19) .062(6) Uiso d . 1 . . H
H3 -.276(3) .278(3) .036(2) .065(6) Uiso d . 1 . . H
H5 .064(3) .544(2) .3071(19) .060(6) Uiso d . 1 . . H
H6 .021(3) .751(3) .2456(19) .060(6) Uiso d . 1 . . H
H7 -.112(3) .874(3) .130(2) .075(7) Uiso d . 1 . . H
H8 -.327(3) .720(3) -.072(2) .067(6) Uiso d . 1 . . H
H9 -.190(4) 1.023(4) .031(3) .110(10) Uiso d . 1 . . H
H101 .160(4) .292(3) .285(2) .089(8) Uiso d . 1 . . H
H102 -.004(4) .325(3) .364(3) .087(9) Uiso d . 1 . . H
H103 .019(4) .168(4) .301(3) .103(10) Uiso d . 1 . . H
H3' -.750(3) 1.236(2) -.4981(19) .058(6) Uiso d . 1 . . H
H5' -.407(3) 1.405(3) -.220(2) .063(6) Uiso d . 1 . . H
H6' -.399(3) 1.174(3) -.196(2) .068(6) Uiso d . 1 . . H

loop_
_atom_site_aniso_label
_atom_site_aniso_U_11
_atom_site_aniso_U_22
_atom_site_aniso_U_33
_atom_site_aniso_U_12
_atom_site_aniso_U_13
_atom_site_aniso_U_23
O1 .1303(16) .0711(11) .0865(12) .0144(10) -.0271(11) .0426(9)
O2 .0831(11) .0626(9) .0774(10) .0048(8) -.0121(8) .0411(8)
C1 .0490(10) .0459(9) .0436(9) .0048(7) .0006(7) .0169(7)
C2 .0606(12) .0506(10) .0433(9) .0063(8) -.0091(8) .0152(8)
C3 .0666(13) .0455(10) .0571(12) -.0002(9) -.0119(10) .0165(9)
C4 .0533(11) .0543(11) .0514(10) .0086(8) .0017(8) .0261(9)
C5 .0536(11) .0605(12) .0486(10) .0016(9) -.0081(8) .0209(9)
C6 .0566(11) .0495(11) .0487(10) -.0025(9) -.0065(8) .0137(8)
C7 .0628(12) .0455(10) .0549(11) .0058(9) -.0022(9) .0163(9)
C8 .0683(13) .0472(11) .0566(12) .0077(9) -.0059(10) .0175(9)
C9 .0904(17) .0535(12) .0730(15) .0115(11) -.0131(13) .0259(11)
C10 .088(2) .0847(19) .0802(18) .0144(15) -.0038(14) .0531(16)
O21 .0805(10) .0417(7) .0761(10) -.0035(7) -.0065(8) .0167(7)
O22 .0706(10) .0633(9) .0574(8) .0025(7) -.0176(7) .0153(7)
O31 .0930(12) .0611(10) .0901(12) .0205(8) .0049(9) .0443(9)
O32 .1037(13) .0384(8) .0972(13) -.0049(8) .0008(10) .0170(8)
N1 .0728(12) .0486(10) .0642(11) .0057(9) -.0076(10) .0282(9)
N2 .0485(9) .0464(9) .0520(9) .0033(6) -.0001(7) .0128(7)
N3 .0678(11) .0435(9) .0667(11) .0113(8) .0145(9) .0251(8)
C1' .0474(10) .0421(9) .0471(9) .0089(7) .0067(7) .0207(7)
C2' .0435(9) .0421(9) .0448(9) .0044(7) .0013(7) .0145(7)
C3' .0469(10) .0463(9) .0446(9) .0102(7) .0025(8) .0195(8)
C4' .0524(10) .0379(9) .0506(10) .0084(7) .0084(8) .0186(7)
C5' .0566(11) .0449(10) .0434(9) .0009(8) -.0015(8) .0095(8)
C6' .0570(11) .0506(10) .0442(9) .0049(8) -.0047(8) .0188(8)

loop_
_atom_type_symbol
_atom_type_description
_atom_type_scat_dispersion_real
_atom_type_scat_dispersion_imag
_atom_type_scat_source
C C .0033 .0016 'International Tables Vol C Tables 4.2.6.8 and 6.1.1.4'
H H .0000 .0000 'International Tables Vol C Tables 4.2.6.8 and 6.1.1.4'
N N .0061 .0033 'International Tables Vol C Tables 4.2.6.8 and 6.1.1.4'
O O .0106 .0060 'International Tables Vol C Tables 4.2.6.8 and 6.1.1.4'

loop_
_geom_angle_atom_site_label_1
_geom_angle_atom_site_label_2
_geom_angle_atom_site_label_3
_geom_angle
_geom_angle_publ_flag
C4 O2 C10 118.1(2) no
C6 C1 C2 117.19(17) no
C6 C1 C7 119.62(17) no
C2 C1 C7 123.19(17) no
C3 C2 C1 121.53(18) no
C3 C2 H2 116.8(13) no
C1 C2 H2 121.6(13) no
C2 C3 C4 120.28(19) no
C2 C3 H3 120.8(14) no
C4 C3 H3 118.9(14) no
O2 C4 C5 124.86(17) no
O2 C4 C3 115.64(17) no
C5 C4 C3 119.50(17) no
C6 C5 C4 119.45(18) no
C6 C5 H5 116.8(13) no
C4 C5 H5 123.7(13) no
C5 C6 C1 122.05(18) no
C5 C6 H6 121.3(13) no
C1 C6 H6 116.7(13) no
C8 C7 C1 129.6(2) yes
C8 C7 H7 115.0(14) no
C1 C7 H7 115.3(14) no
C7 C8 C9 120.3(2) yes
C7 C8 H8 127.4(15) no
C9 C8 H8 112.3(15) no
O1 C9 C8 127.2(2) yes
O1 C9 H9 119.6(19) no
C8 C9 H9 113.1(19) no
O2 C10 H101 109.7(15) no
O2 C10 H102 113.8(18) no
H101 C10 H102 109(2) no
O2 C10 H103 107(2) no
H101 C10 H103 110(3) no
H102 C10 H103 108(3) no
C1' N1 H1.1 117.4(16) no
C1' N1 H1.2 117.3(16) no
H1.1 N1 H1.2 125(2) no
O21 N2 O22 122.24(16) yes
O21 N2 C2' 119.52(15) yes
O22 N2 C2' 118.24(15) yes
O31 N3 O32 122.96(17) yes
O31 N3 C4' 118.96(18) yes
O32 N3 C4' 118.08(17) yes
N1 C1' C6' 119.12(17) no
N1 C1' C2' 125.32(18) no
C6' C1' C2' 115.54(15) no
C3' C2' C1' 121.72(16) no
C3' C2' N2 116.72(15) no
C1' C2' N2 121.56(15) no
C4' C3' C2' 119.24(16) no
C4' C3' H3' 120.6(14) no
C2' C3' H3' 120.2(14) no
C3' C4' C5' 121.27(16) no
C3' C4' N3 119.57(16) no
C5' C4' N3 119.16(17) no
C6' C5' C4' 119.77(18) no
C6' C5' H5' 118.6(14) no
C4' C5' H5' 121.6(14) no
C5' C6' C1' 122.42(17) no
C5' C6' H6' 117.4(14) no
C1' C6' H6' 120.2(14) no

loop_
_geom_bond_atom_site_label_1
_geom_bond_atom_site_label_2
_geom_bond_site_symmetry_1
_geom_bond_site_symmetry_2
_geom_bond_distance
_geom_bond_publ_flag
O1 C9 . . 1.204(3) yes
O2 C4 . . 1.357(2) no
O2 C10 . . 1.424(3) no
C1 C6 . . 1.394(3) no
C1 C2 . . 1.395(3) no
C1 C7 . . 1.445(3) yes
C2 C3 . . 1.367(3) no
C2 H2 . . .98(2) no
C3 C4 . . 1.393(3) no
C3 H3 . . .94(2) no
C4 C5 . . 1.384(3) no
C5 C6 . . 1.379(3) no
C5 H5 . . .97(2) no
C6 H6 . . .95(2) no
C7 C8 . . 1.326(3) yes
C7 H7 . . .98(3) no
C8 C9 . . 1.435(3) yes
C8 H8 . . .91(3) no
C9 H9 . . .98(3) no
C10 H101 . . 1.03(3) no
C10 H102 . . .93(3) no
C10 H103 . . .86(3) no
O21 N2 . . 1.227(2) yes
O22 N2 . . 1.231(2) yes
O31 N3 . . 1.221(2) yes
O32 N3 . . 1.225(2) yes
N1 C1' . . 1.333(2) yes
N1 H1.1 . . .91(3) no
N1 H1.2 . . .85(3) no
N2 C2' . . 1.443(2) yes
N3 C4' . . 1.456(2) yes
C1' C6' . . 1.421(3) no
C1' C2' . . 1.424(2) yes
C2' C3' . . 1.389(2) no
C3' C4' . . 1.363(3) no
C3' H3' . . .90(2) no
C4' C5' . . 1.391(3) no
C5' C6' . . 1.351(3) no
C5' H5' . . .93(2) no
C6' H6' . . .98(2) no

loop_
_geom_hbond_atom_site_label_D
_geom_hbond_atom_site_label_H
_geom_hbond_atom_site_label_A
_geom_hbond_site_symmetry_A
_geom_hbond_distance_DH
_geom_hbond_distance_HA
_geom_hbond_distance_DA
_geom_hbond_angle_DHA
N1 H1.2 O21 1_555 .85(3) 2.02(2) 2.652(2) 130.0(10)
N1 H1.1 O1 1_555 .91(3) 2.09(3) 2.978(2) 164.0(10)
C6' H6' O1 1_555 .98(2) 2.51(2) 3.308(2) 138.0(10)

loop_
_geom_torsion_atom_site_label_1
_geom_torsion_atom_site_label_2
_geom_torsion_atom_site_label_3
_geom_torsion_atom_site_label_4
_geom_torsion
_geom_torsion_publ_flag
C6 C1 C2 C3 -.4(3) no
C7 C1 C2 C3 -179.8(2) no
C1 C2 C3 C4 -.1(3) no
C10 O2 C4 C5 -1.9(3) no
C10 O2 C4 C3 178.6(2) yes
C2 C3 C4 O2 -179.92(19) no
C2 C3 C4 C5 .5(3) no
O2 C4 C5 C6 -179.85(19) no
C3 C4 C5 C6 -.3(3) no
C4 C5 C6 C1 -.3(3) no
C2 C1 C6 C5 .6(3) no
C7 C1 C6 C5 -180.0(2) no
C6 C1 C7 C8 177.0(2) no
C2 C1 C7 C8 -3.6(4) yes
C1 C7 C8 C9 -179.7(2) yes
C7 C8 C9 O1 177.6(3) yes
N1 C1' C2' C3' 179.68(19) no
C6' C1' C2' C3' -1.7(3) no
N1 C1' C2' N2 -.4(3) no
C6' C1' C2' N2 178.24(16) no
O21 N2 C2' C3' -178.41(17) no
O22 N2 C2' C3' 2.2(2) no
O21 N2 C2' C1' 1.7(3) yes
O22 N2 C2' C1' -177.70(16) yes
C1' C2' C3' C4' 1.1(3) no
N2 C2' C3' C4' -178.82(16) no
C2' C3' C4' C5' .6(3) no
C2' C3' C4' N3 -178.90(16) no
O31 N3 C4' C3' 3.0(3) yes
O32 N3 C4' C3' -177.58(18) yes
O31 N3 C4' C5' -176.57(18) no
O32 N3 C4' C5' 2.9(3) no
C3' C4' C5' C6' -1.7(3) no
N3 C4' C5' C6' 177.86(18) no
C4' C5' C6' C1' 1.0(3) no
N1 C1' C6' C5' 179.35(19) no
C2' C1' C6' C5' .6(3) no
